data_4082312
loop_
_publ_author_name
'Zhang, Long'
'Li, Hao'
'Weng, Lin-Hong'
'Jin, Guo-Xin'

_publ_section_title
;
 Isomers of Cyclometalated Macrocycles Constructed through Olefinic C--H
 Activation
;
_journal_issue 2
_journal_name_full Organometallics
_journal_page_first 587
_journal_paper_doi 10.1021/om4011559
_journal_volume 33
_journal_year 2014
_chemical_formula_sum 'C32 H40 Cl2 Ir2 N2 O'
_chemical_formula_weight 923.96
_chemical_name_systematic
; 
 ? 
;
_space_group_IT_number 15
_symmetry_cell_setting monoclinic
_symmetry_space_group_name_Hall '-C 2yc'
_symmetry_space_group_name_H-M 'C 1 2/c 1'
_atom_sites_solution_hydrogens geom
_atom_sites_solution_primary direct
_atom_sites_solution_secondary difmap
_audit_creation_method SHELXL-97
_cell_angle_alpha 90.00
_cell_angle_beta 97.507(3)
_cell_angle_gamma 90.00
_cell_formula_units_Z 4
_cell_length_a 21.325(4)
_cell_length_b 9.702(2)
_cell_length_c 15.081(3)
_cell_measurement_reflns_used 6694
_cell_measurement_temperature 173(2)
_cell_measurement_theta_max 27.99
_cell_measurement_theta_min 2.50
_cell_volume 3093.4(11)
_computing_cell_refinement 'Bruker SAINT'
_computing_data_collection 'Bruker APEX2'
_computing_data_reduction 'Bruker SAINT'
_computing_molecular_graphics 'Bruker SHELXTL'
_computing_publication_material 'Bruker SHELXTL'
_computing_structure_refinement 'SHELXL-97 (Sheldrick, 1997)'
_computing_structure_solution 'SHELXS-97 (Sheldrick, 1990)'
_diffrn_ambient_temperature 173(2)
_diffrn_measured_fraction_theta_full 0.996
_diffrn_measured_fraction_theta_max 0.996
_diffrn_measurement_device_type 'Bruker APEX-II CCD'
_diffrn_measurement_method '\f and \w scans'
_diffrn_radiation_monochromator graphite
_diffrn_radiation_source 'fine-focus sealed tube'
_diffrn_radiation_type MoK\a
_diffrn_radiation_wavelength 0.71073
_diffrn_reflns_av_R_equivalents 0.0846
_diffrn_reflns_av_sigmaI/netI 0.0678
_diffrn_reflns_limit_h_max 27
_diffrn_reflns_limit_h_min -28
_diffrn_reflns_limit_k_max 12
_diffrn_reflns_limit_k_min -9
_diffrn_reflns_limit_l_max 19
_diffrn_reflns_limit_l_min -19
_diffrn_reflns_number 11248
_diffrn_reflns_theta_full 27.99
_diffrn_reflns_theta_max 27.99
_diffrn_reflns_theta_min 1.93
_diffrn_standards_decay_% 3.46
_exptl_absorpt_coefficient_mu 8.795
_exptl_absorpt_correction_T_max 0.4183
_exptl_absorpt_correction_T_min 0.2478
_exptl_absorpt_correction_type multi-scan
_exptl_absorpt_process_details sadabs
_exptl_crystal_colour red
_exptl_crystal_density_diffrn 1.984
_exptl_crystal_density_method 'not measured'
_exptl_crystal_description block
_exptl_crystal_F_000 1768
_exptl_crystal_size_max 0.22
_exptl_crystal_size_mid 0.14
_exptl_crystal_size_min 0.12
_refine_diff_density_max 2.657
_refine_diff_density_min -2.075
_refine_diff_density_rms 0.329
_refine_ls_extinction_method none
_refine_ls_goodness_of_fit_ref 1.289
_refine_ls_hydrogen_treatment mixed
_refine_ls_matrix_type full
_refine_ls_number_parameters 186
_refine_ls_number_reflns 3724
_refine_ls_number_restraints 1
_refine_ls_restrained_S_all 1.289
_refine_ls_R_factor_all 0.0494
_refine_ls_R_factor_gt 0.0396
_refine_ls_shift/su_max 0.001
_refine_ls_shift/su_mean 0.000
_refine_ls_structure_factor_coef Fsqd
_refine_ls_weighting_details 'calc w=1/[\s^2^(Fo^2^)+(0.0204P)^2^+16.5429P] where P=(Fo^2^+2Fc^2^)/3'
_refine_ls_weighting_scheme calc
_refine_ls_wR_factor_gt 0.0866
_refine_ls_wR_factor_ref 0.0893
_reflns_number_gt 3260
_reflns_number_total 3724
_reflns_threshold_expression >2sigma(I)
_cod_data_source_file om4011559_si_001.cif
_cod_data_source_block Complex_1b
_cod_depositor_comments
;
The following automatic conversions were performed:

'_symmetry_cell_setting' value 'Monoclinic' changed to 'monoclinic'
according to
/usr/data/users/saulius/automatic-downloads/current/ACS/lib/dictionaries/cif_core.dic
dictionary named 'cif_core.dic' version 2.4.2 from 2011-04-26.

Automatic conversion script
Id: cif_fix_values 2281 2013-09-26 08:29:07Z andrius 
;
_cod_original_cell_volume 3093.6(11)
_cod_original_sg_symbol_H-M C2/c
_cod_database_code 4082312

loop_
_symmetry_equiv_pos_as_xyz
'x, y, z'
'-x, y, -z+1/2'
'x+1/2, y+1/2, z'
'-x+1/2, y+1/2, -z+1/2'
'-x, -y, -z'
'x, -y, z-1/2'
'-x+1/2, -y+1/2, -z'
'x+1/2, -y+1/2, z-1/2'

loop_
_atom_site_label
_atom_site_type_symbol
_atom_site_fract_x
_atom_site_fract_y
_atom_site_fract_z
_atom_site_U_iso_or_equiv
_atom_site_adp_type
_atom_site_occupancy
_atom_site_symmetry_multiplicity
_atom_site_calc_flag
_atom_site_refinement_flags
Ir1 Ir 0.114386(9) 0.76184(3) 0.279615(13) 0.01792(9) Uani 1 1 d .
Cl1 Cl 0.13531(11) 0.51851(17) 0.27065(14) 0.0365(4) Uani 1 1 d .
N1 N 0.0662(3) 0.7160(6) 0.3870(3) 0.0218(11) Uani 1 1 d .
C1 C -0.0231(3) 0.7376(6) 0.2772(3) 0.0181(11) Uani 1 1 d .
C2 C 0.0020(3) 0.7163(6) 0.3707(4) 0.0184(12) Uani 1 1 d .
C3 C -0.0344(4) 0.6900(7) 0.4406(4) 0.0278(15) Uani 1 1 d .
H3 H -0.0793 0.6915 0.4297 0.033 Uiso 1 1 calc R
C4 C -0.0032(4) 0.6619(7) 0.5258(4) 0.0316(17) Uani 1 1 d .
H4 H -0.0271 0.6461 0.5738 0.038 Uiso 1 1 calc R
C5 C 0.0606(4) 0.6570(7) 0.5408(4) 0.0312(18) Uani 1 1 d .
H5 H 0.0818 0.6371 0.5988 0.037 Uiso 1 1 calc R
C6 C 0.0948(4) 0.6817(7) 0.4694(4) 0.0274(15) Uani 1 1 d .
H6 H 0.1396 0.6742 0.4791 0.033 Uiso 1 1 calc R
C7 C 0.1892(3) 0.9076(7) 0.3451(4) 0.0234(13) Uani 1 1 d .
C8 C 0.2175(3) 0.8262(7) 0.2857(4) 0.0238(13) Uani 1 1 d .
C9 C 0.1819(3) 0.8436(7) 0.1960(4) 0.0248(14) Uani 1 1 d .
C10 C 0.1335(3) 0.9417(7) 0.2039(4) 0.0241(14) Uani 1 1 d .
C11 C 0.1341(4) 0.9785(7) 0.2967(4) 0.0243(14) Uani 1 1 d .
C12 C 0.2112(4) 0.9280(8) 0.4437(4) 0.0327(16) Uani 1 1 d .
H12A H 0.2373 0.8494 0.4666 0.049 Uiso 1 1 calc R
H12B H 0.1743 0.9348 0.4761 0.049 Uiso 1 1 calc R
H12C H 0.2361 1.0129 0.4523 0.049 Uiso 1 1 calc R
C13 C 0.2729(3) 0.7300(8) 0.3071(5) 0.0318(15) Uani 1 1 d .
H13A H 0.3105 0.7708 0.2865 0.048 Uiso 1 1 calc R
H13B H 0.2634 0.6417 0.2769 0.048 Uiso 1 1 calc R
H13C H 0.2809 0.7152 0.3719 0.048 Uiso 1 1 calc R
C14 C 0.2031(4) 0.7819(9) 0.1141(4) 0.0367(17) Uani 1 1 d .
H14A H 0.1728 0.8055 0.0618 0.055 Uiso 1 1 calc R
H14B H 0.2055 0.6815 0.1206 0.055 Uiso 1 1 calc R
H14C H 0.2449 0.8183 0.1063 0.055 Uiso 1 1 calc R
C15 C 0.0907(4) 1.0051(8) 0.1280(5) 0.0342(17) Uani 1 1 d .
H15A H 0.1081 1.0938 0.1121 0.051 Uiso 1 1 calc R
H15B H 0.0487 1.0194 0.1460 0.051 Uiso 1 1 calc R
H15C H 0.0873 0.9434 0.0761 0.051 Uiso 1 1 calc R
C16 C 0.0959(4) 1.0857(8) 0.3346(5) 0.0334(16) Uani 1 1 d .
H16A H 0.1213 1.1693 0.3468 0.050 Uiso 1 1 calc R
H16B H 0.0825 1.0518 0.3904 0.050 Uiso 1 1 calc R
H16C H 0.0585 1.1068 0.2918 0.050 Uiso 1 1 calc R
O1 O 1.0000 0.3603(9) 0.2500 0.042(2) Uani 1 2 d SD
H1 H 0.967(4) 0.415(9) 0.252(7) 0.05(3) Uiso 1 1 d D

loop_
_atom_site_aniso_label
_atom_site_aniso_U_11
_atom_site_aniso_U_22
_atom_site_aniso_U_33
_atom_site_aniso_U_23
_atom_site_aniso_U_13
_atom_site_aniso_U_12
Ir1 0.01652(13) 0.01601(13) 0.02084(12) 0.00138(8) 0.00098(8) 0.00157(10)
Cl1 0.0330(11) 0.0188(8) 0.0567(11) -0.0033(8) 0.0018(8) 0.0034(9)
N1 0.026(3) 0.019(2) 0.019(2) 0.003(2) -0.0014(19) -0.002(3)
C1 0.020(3) 0.015(3) 0.019(2) 0.001(2) 0.000(2) 0.001(3)
C2 0.024(3) 0.012(2) 0.019(2) -0.001(2) 0.000(2) -0.002(3)
C3 0.036(4) 0.025(3) 0.023(3) 0.002(3) 0.005(3) 0.001(3)
C4 0.050(5) 0.027(3) 0.018(3) 0.000(2) 0.005(3) -0.003(4)
C5 0.052(5) 0.025(3) 0.015(3) 0.005(2) -0.002(3) -0.010(4)
C6 0.028(4) 0.024(3) 0.028(3) 0.004(3) -0.006(3) -0.008(3)
C7 0.017(3) 0.022(3) 0.031(3) 0.003(3) 0.001(2) -0.005(3)
C8 0.016(3) 0.023(3) 0.032(3) 0.007(3) 0.002(2) -0.001(3)
C9 0.021(3) 0.025(3) 0.028(3) 0.006(3) 0.001(3) 0.003(3)
C10 0.027(4) 0.018(3) 0.028(3) 0.004(2) 0.006(3) -0.002(3)
C11 0.022(3) 0.017(3) 0.034(3) -0.006(3) 0.004(3) 0.007(3)
C12 0.035(4) 0.032(4) 0.031(3) -0.002(3) 0.004(3) -0.007(4)
C13 0.021(3) 0.033(4) 0.041(3) 0.006(3) 0.005(3) 0.008(4)
C14 0.037(4) 0.044(4) 0.032(3) 0.003(3) 0.016(3) -0.006(4)
C15 0.033(4) 0.030(4) 0.038(4) 0.015(3) -0.003(3) 0.001(4)
C16 0.035(4) 0.023(3) 0.045(4) -0.001(3) 0.014(3) 0.002(4)
O1 0.048(6) 0.034(4) 0.045(4) 0.000 0.011(4) 0.000

loop_
_atom_type_symbol
_atom_type_description
_atom_type_scat_dispersion_real
_atom_type_scat_dispersion_imag
_atom_type_scat_source
C C 0.0033 0.0016 'International Tables Vol C Tables 4.2.6.8 and 6.1.1.4'
H H 0.0000 0.0000 'International Tables Vol C Tables 4.2.6.8 and 6.1.1.4'
N N 0.0061 0.0033 'International Tables Vol C Tables 4.2.6.8 and 6.1.1.4'
Cl Cl 0.1484 0.1585 'International Tables Vol C Tables 4.2.6.8 and 6.1.1.4'
Ir Ir -1.4442 7.9887 'International Tables Vol C Tables 4.2.6.8 and 6.1.1.4'
O O 0.0106 0.0060 'International Tables Vol C Tables 4.2.6.8 and 6.1.1.4'

loop_
_geom_angle_atom_site_label_1
_geom_angle_atom_site_label_2
_geom_angle_atom_site_label_3
_geom_angle
_geom_angle_site_symmetry_1
_geom_angle_site_symmetry_3
C1 Ir1 N1 76.1(2) 2 .
C1 Ir1 C11 108.9(2) 2 .
N1 Ir1 C11 103.0(2) . .
C1 Ir1 C10 96.2(2) 2 .
N1 Ir1 C10 137.3(2) . .
C11 Ir1 C10 39.1(2) . .
C1 Ir1 C9 117.7(2) 2 .
N1 Ir1 C9 163.6(2) . .
C11 Ir1 C9 65.2(3) . .
C10 Ir1 C9 38.2(3) . .
C1 Ir1 C7 146.9(2) 2 .
N1 Ir1 C7 100.7(2) . .
C11 Ir1 C7 38.8(2) . .
C10 Ir1 C7 63.5(2) . .
C9 Ir1 C7 62.9(2) . .
C1 Ir1 C8 156.1(2) 2 .
N1 Ir1 C8 126.9(2) . .
C11 Ir1 C8 63.6(3) . .
C10 Ir1 C8 63.3(2) . .
C9 Ir1 C8 38.5(2) . .
C7 Ir1 C8 35.7(2) . .
C1 Ir1 Cl1 92.12(17) 2 .
N1 Ir1 Cl1 87.02(16) . .
C11 Ir1 Cl1 158.23(19) . .
C10 Ir1 Cl1 135.63(19) . .
C9 Ir1 Cl1 100.5(2) . .
C7 Ir1 Cl1 120.83(18) . .
C8 Ir1 Cl1 94.93(18) . .
C6 N1 C2 119.3(6) . .
C6 N1 Ir1 124.1(5) . .
C2 N1 Ir1 116.6(4) . .
C1 C1 C2 112.2(6) 2 .
C1 C1 Ir1 118.4(5) 2 2
C2 C1 Ir1 129.4(4) . 2
N1 C2 C3 120.3(5) . .
N1 C2 C1 114.2(5) . .
C3 C2 C1 125.4(6) . .
C4 C3 C2 118.7(7) . .
C5 C4 C3 120.6(7) . .
C4 C5 C6 118.7(6) . .
N1 C6 C5 122.2(7) . .
C8 C7 C11 109.4(5) . .
C8 C7 C12 127.0(6) . .
C11 C7 C12 123.6(6) . .
C8 C7 Ir1 72.8(4) . .
C11 C7 Ir1 66.7(3) . .
C12 C7 Ir1 128.5(5) . .
C7 C8 C9 108.1(6) . .
C7 C8 C13 127.5(6) . .
C9 C8 C13 124.3(6) . .
C7 C8 Ir1 71.5(4) . .
C9 C8 Ir1 67.3(4) . .
C13 C8 Ir1 124.4(5) . .
C10 C9 C8 107.1(6) . .
C10 C9 C14 129.7(6) . .
C8 C9 C14 122.6(6) . .
C10 C9 Ir1 69.8(4) . .
C8 C9 Ir1 74.2(4) . .
C14 C9 Ir1 128.7(5) . .
C9 C10 C11 109.4(6) . .
C9 C10 C15 126.0(6) . .
C11 C10 C15 124.5(7) . .
C9 C10 Ir1 72.0(4) . .
C11 C10 Ir1 70.4(4) . .
C15 C10 Ir1 126.8(5) . .
C10 C11 C7 105.8(6) . .
C10 C11 C16 127.8(6) . .
C7 C11 C16 125.5(6) . .
C10 C11 Ir1 70.4(4) . .
C7 C11 Ir1 74.5(4) . .
C16 C11 Ir1 128.5(6) . .

loop_
_geom_bond_atom_site_label_1
_geom_bond_atom_site_label_2
_geom_bond_distance
_geom_bond_site_symmetry_2
Ir1 C1 2.035(6) 2
Ir1 N1 2.076(5) .
Ir1 C11 2.153(7) .
Ir1 C10 2.153(6) .
Ir1 C9 2.183(7) .
Ir1 C7 2.260(6) .
Ir1 C8 2.277(7) .
Ir1 Cl1 2.4098(18) .
N1 C6 1.352(7) .
N1 C2 1.358(8) .
C1 C1 1.363(12) 2
C1 C2 1.458(7) .
C1 Ir1 2.035(6) 2
C2 C3 1.411(9) .
C3 C4 1.395(9) .
C4 C5 1.351(12) .
C5 C6 1.398(10) .
C7 C8 1.391(10) .
C7 C11 1.470(9) .
C7 C12 1.512(9) .
C8 C9 1.472(8) .
C8 C13 1.507(9) .
C9 C10 1.421(10) .
C9 C14 1.494(10) .
C10 C11 1.443(9) .
C10 C15 1.500(9) .
C11 C16 1.482(10) .

loop_
_geom_hbond_atom_site_label_D
_geom_hbond_atom_site_label_H
_geom_hbond_atom_site_label_A
_geom_hbond_distance_DH
_geom_hbond_distance_HA
_geom_hbond_distance_DA
_geom_hbond_angle_DHA
_geom_hbond_site_symmetry_A
O1 H1 Cl1 0.89(7) 2.38(7) 3.247(5) 165(8) 2_655
